data_4328636
loop_
_publ_author_name
'Junghwan Do'
'Yumi Lee'
'Jaeun Kang'
'Yong Sun Park'
'Bernd Lorenz'
'Allan J. Jacobson'

_publ_section_title
;
 [M(rac-N-benzyl Asp)(H2O)] (M = Co, Ni): Noncentrosymmetric Coordination
 Polymeric Chains with Racemic Chiral Ligands
;
_journal_name_full 'Inorganic Chemistry'
_journal_page_first 3533
_journal_page_last 3539
_journal_paper_doi 10.1021/ic202302x
_journal_volume 51
_journal_year 2012
_chemical_formula_structural 'Co (C11 H11 N O4) (H2 O)'
_chemical_formula_sum 'C11 H13 Co N O5'
_chemical_formula_weight 298.15
_chemical_name_systematic
; 
 aqua(N-benzyl-aspartate)cobalt(II) 
;
_space_group_IT_number 7
_symmetry_cell_setting monoclinic
_symmetry_space_group_name_Hall 'P -2yac'
_symmetry_space_group_name_H-M 'P 1 n 1'
_atom_sites_solution_hydrogens geom
_atom_sites_solution_primary direct
_atom_sites_solution_secondary difmap
_audit_creation_method SHELXL-97
_cell_angle_alpha 90.00
_cell_angle_beta 110.252(2)
_cell_angle_gamma 90.00
_cell_formula_units_Z 2
_cell_length_a 5.9522(8)
_cell_length_b 13.3808(17)
_cell_length_c 7.9745(10)
_cell_measurement_temperature 296(2)
_cell_volume 595.87(13)
_computing_cell_refinement 'Bruker XSCANS'
_computing_data_collection 'Bruker XSCANS'
_computing_data_reduction 'Bruker SHELXTL'
_computing_molecular_graphics 'Bruker SHELXTL'
_computing_publication_material 'Bruker SHELXTL'
_computing_structure_refinement 'SHELXL-97 (Sheldrick, 1997)'
_computing_structure_solution 'SHELXS-97 (Sheldrick, 1990)'
_diffrn_ambient_temperature 296(2)
_diffrn_measured_fraction_theta_full 0.994
_diffrn_measured_fraction_theta_max 0.934
_diffrn_measurement_device_type 'Bruker P4'
_diffrn_measurement_method '\w scans'
_diffrn_radiation_monochromator graphite
_diffrn_radiation_source 'fine-focus sealed tube'
_diffrn_radiation_type MoK\a
_diffrn_radiation_wavelength 0.71073
_diffrn_reflns_av_R_equivalents 0.0266
_diffrn_reflns_av_sigmaI/netI 0.0239
_diffrn_reflns_limit_h_max 7
_diffrn_reflns_limit_h_min -7
_diffrn_reflns_limit_k_max 17
_diffrn_reflns_limit_k_min -17
_diffrn_reflns_limit_l_max 10
_diffrn_reflns_limit_l_min -9
_diffrn_reflns_number 3436
_diffrn_reflns_theta_full 25.00
_diffrn_reflns_theta_max 28.35
_diffrn_reflns_theta_min 1.52
_exptl_absorpt_coefficient_mu 1.452
_exptl_absorpt_correction_T_max 0.4034
_exptl_absorpt_correction_T_min 0.3267
_exptl_absorpt_correction_type empirical
_exptl_absorpt_process_details 'Blessing, 1995'
_exptl_crystal_colour red
_exptl_crystal_density_diffrn 1.662
_exptl_crystal_description plate
_exptl_crystal_F_000 302
_exptl_crystal_size_max 0.22
_exptl_crystal_size_mid 0.20
_exptl_crystal_size_min 0.05
_refine_diff_density_max 0.669
_refine_diff_density_min -0.584
_refine_diff_density_rms 0.086
_refine_ls_abs_structure_details 'Flack H D (1983), Acta Cryst. A39, 876-881'
_refine_ls_abs_structure_Flack 0.04(3)
_refine_ls_extinction_method none
_refine_ls_goodness_of_fit_ref 1.060
_refine_ls_hydrogen_treatment constr
_refine_ls_matrix_type full
_refine_ls_number_parameters 164
_refine_ls_number_reflns 1744
_refine_ls_number_restraints 2
_refine_ls_restrained_S_all 1.060
_refine_ls_R_factor_all 0.0361
_refine_ls_R_factor_gt 0.0349
_refine_ls_shift/su_max 0.001
_refine_ls_shift/su_mean 0.000
_refine_ls_structure_factor_coef Fsqd
_refine_ls_weighting_details 'calc w=1/[\s^2^(Fo^2^)+(0.0711P)^2^+0.2112P] where P=(Fo^2^+2Fc^2^)/3'
_refine_ls_weighting_scheme calc
_refine_ls_wR_factor_gt 0.0925
_refine_ls_wR_factor_ref 0.0935
_reflns_number_gt 1687
_reflns_number_total 1744
_reflns_threshold_expression >2sigma(I)
_cod_data_source_file ic202302x_si_002.cif
_cod_data_source_block lp
_cod_database_code 4328636

loop_
_symmetry_equiv_pos_as_xyz
'x, y, z'
'x+1/2, -y, z+1/2'

loop_
_atom_site_label
_atom_site_type_symbol
_atom_site_fract_x
_atom_site_fract_y
_atom_site_fract_z
_atom_site_U_iso_or_equiv
_atom_site_adp_type
_atom_site_occupancy
_atom_site_symmetry_multiplicity
_atom_site_calc_flag
_atom_site_refinement_flags
Co1 Co 0.26583(7) 0.47503(3) 0.57678(7) 0.01916(14) Uani 1 1 d .
O1 O 0.3759(6) 0.6234(2) 0.5618(4) 0.0299(6) Uani 1 1 d .
O2 O 0.0303(5) 0.4518(2) 0.3174(4) 0.0232(6) Uani 1 1 d .
O3 O 0.5575(5) 0.4186(2) 0.5210(4) 0.0247(6) Uani 1 1 d .
O4 O 0.7046(6) 0.2738(3) 0.4663(6) 0.0451(9) Uani 1 1 d .
C1 C 0.5093(7) 0.6267(3) 0.7230(5) 0.0220(7) Uani 1 1 d .
C2 C 0.1294(8) 0.2744(3) 0.2952(6) 0.0246(8) Uani 1 1 d .
H2A H 0.2075 0.2507 0.2143 0.029 Uiso 1 1 calc R
H2B H 0.0044 0.2267 0.2900 0.029 Uiso 1 1 calc R
C3 C 0.3142(7) 0.2716(3) 0.4851(5) 0.0225(7) Uani 1 1 d .
H3 H 0.3498 0.2016 0.5201 0.027 Uiso 1 1 calc R
C4 C 0.5473(7) 0.3231(3) 0.4921(5) 0.0236(7) Uani 1 1 d .
N1 N 0.2223(6) 0.3201(2) 0.6150(5) 0.0224(6) Uani 1 1 d .
H1 H 0.0635 0.3063 0.5845 0.027 Uiso 1 1 calc R
C5 C 0.3482(10) 0.2889(4) 0.8031(6) 0.0355(11) Uani 1 1 d .
H5A H 0.2878 0.3285 0.8801 0.043 Uiso 1 1 calc R
H5B H 0.5172 0.3040 0.8346 0.043 Uiso 1 1 calc R
C6 C 0.3225(12) 0.1793(4) 0.8411(7) 0.0442(12) Uani 1 1 d .
C7 C 0.125(2) 0.1457(6) 0.8721(16) 0.094(3) Uani 1 1 d .
H7 H 0.0033 0.1901 0.8687 0.113 Uiso 1 1 calc R
C8 C 0.496(3) 0.1120(7) 0.848(2) 0.125(5) Uani 1 1 d .
H8 H 0.6359 0.1320 0.8312 0.150 Uiso 1 1 calc R
C9 C 0.104(3) 0.0446(7) 0.909(3) 0.141(7) Uani 1 1 d .
H9 H -0.0316 0.0230 0.9310 0.169 Uiso 1 1 calc R
C10 C 0.459(3) 0.0123(9) 0.882(4) 0.197(12) Uani 1 1 d .
H10 H 0.5770 -0.0333 0.8812 0.237 Uiso 1 1 calc R
C11 C 0.275(3) -0.0219(6) 0.914(2) 0.123(6) Uani 1 1 d .
H11 H 0.2619 -0.0891 0.9396 0.148 Uiso 1 1 calc R
O5 O -0.0062(6) 0.5119(3) 0.6689(5) 0.0333(7) Uani 1 1 d .

loop_
_atom_site_aniso_label
_atom_site_aniso_U_11
_atom_site_aniso_U_22
_atom_site_aniso_U_33
_atom_site_aniso_U_23
_atom_site_aniso_U_13
_atom_site_aniso_U_12
Co1 0.0167(2) 0.0218(2) 0.0168(2) -0.0003(2) 0.00302(14) -0.0010(2)
O1 0.0291(16) 0.0305(14) 0.0214(13) 0.0040(12) -0.0022(11) -0.0015(13)
O2 0.0230(15) 0.0221(12) 0.0193(13) -0.0020(10) 0.0006(11) 0.0033(10)
O3 0.0180(13) 0.0260(12) 0.0295(14) -0.0003(11) 0.0072(11) -0.0019(11)
O4 0.0248(17) 0.0411(19) 0.072(3) -0.0141(17) 0.0201(18) 0.0018(15)
C1 0.0159(17) 0.0258(17) 0.0209(17) -0.0006(14) 0.0019(14) 0.0013(14)
C2 0.023(2) 0.0253(19) 0.022(2) -0.0040(15) 0.0022(16) -0.0002(16)
C3 0.0209(19) 0.0227(17) 0.0205(17) 0.0013(14) 0.0028(14) -0.0004(14)
C4 0.0184(17) 0.0287(17) 0.0214(17) -0.0003(14) 0.0041(13) 0.0020(15)
N1 0.0189(16) 0.0281(15) 0.0190(16) 0.0041(13) 0.0050(12) 0.0001(13)
C5 0.045(3) 0.034(2) 0.021(2) 0.0080(18) 0.004(2) -0.006(2)
C6 0.066(4) 0.039(2) 0.031(2) 0.014(2) 0.021(2) 0.005(2)
C7 0.100(7) 0.055(4) 0.148(10) 0.027(5) 0.069(8) 0.008(5)
C8 0.119(9) 0.071(5) 0.212(15) 0.065(8) 0.094(10) 0.042(6)
C9 0.164(15) 0.083(7) 0.210(18) 0.061(9) 0.108(15) -0.005(8)
C10 0.167(17) 0.081(7) 0.38(4) 0.127(15) 0.15(2) 0.061(9)
C11 0.203(16) 0.049(5) 0.151(13) 0.040(6) 0.103(13) 0.016(7)
O5 0.0236(16) 0.0450(17) 0.0326(18) -0.0134(14) 0.0113(13) -0.0070(14)

loop_
_atom_type_symbol
_atom_type_description
_atom_type_scat_dispersion_real
_atom_type_scat_dispersion_imag
_atom_type_scat_source
C C 0.0033 0.0016 'International Tables Vol C Tables 4.2.6.8 and 6.1.1.4'
H H 0.0000 0.0000 'International Tables Vol C Tables 4.2.6.8 and 6.1.1.4'
N N 0.0061 0.0033 'International Tables Vol C Tables 4.2.6.8 and 6.1.1.4'
O O 0.0106 0.0060 'International Tables Vol C Tables 4.2.6.8 and 6.1.1.4'
Co Co 0.3494 0.9721 'International Tables Vol C Tables 4.2.6.8 and 6.1.1.4'

loop_
_geom_angle_atom_site_label_1
_geom_angle_atom_site_label_2
_geom_angle_atom_site_label_3
_geom_angle
_geom_angle_site_symmetry_1
_geom_angle_site_symmetry_3
O5 Co1 O3 169.54(14) . .
O5 Co1 O2 92.75(13) . .
O3 Co1 O2 93.35(11) . .
O5 Co1 O1 95.33(14) . .
O3 Co1 O1 91.77(12) . .
O2 Co1 O1 101.54(12) . .
O5 Co1 N1 91.89(13) . .
O3 Co1 N1 80.12(11) . .
O2 Co1 N1 85.60(12) . .
O1 Co1 N1 169.56(14) . .
O5 Co1 O2 89.76(12) . 2_565
O3 Co1 O2 87.17(12) . 2_565
O2 Co1 O2 161.35(7) . 2_565
O1 Co1 O2 59.81(11) . 2_565
N1 Co1 O2 112.80(12) . 2_565
C1 O1 Co1 94.3(2) . .
C1 O2 Co1 127.3(2) 2_464 .
C1 O2 Co1 87.6(2) 2_464 2_464
Co1 O2 Co1 144.81(13) . 2_464
C4 O3 Co1 113.9(2) . .
O1 C1 O2 118.3(3) . 2_565
O1 C1 C2 117.8(3) . 2_565
O2 C1 C2 123.9(3) 2_565 2_565
C1 C2 C3 118.6(3) 2_464 .
N1 C3 C4 109.1(3) . .
N1 C3 C2 111.6(3) . .
C4 C3 C2 110.8(3) . .
O4 C4 O3 124.9(4) . .
O4 C4 C3 119.3(3) . .
O3 C4 C3 115.8(3) . .
C3 N1 C5 113.9(3) . .
C3 N1 Co1 103.6(2) . .
C5 N1 Co1 112.0(3) . .
N1 C5 C6 115.0(4) . .
C8 C6 C7 117.8(7) . .
C8 C6 C5 121.6(7) . .
C7 C6 C5 120.7(6) . .
C6 C7 C9 120.3(10) . .
C6 C8 C10 118.6(11) . .
C11 C9 C7 121.7(12) . .
C11 C10 C8 125.2(12) . .
C10 C11 C9 116.4(9) . .

loop_
_geom_bond_atom_site_label_1
_geom_bond_atom_site_label_2
_geom_bond_distance
_geom_bond_site_symmetry_2
Co1 O5 2.056(3) .
Co1 O3 2.078(3) .
Co1 O2 2.081(3) .
Co1 O1 2.106(3) .
Co1 N1 2.125(3) .
Co1 O2 2.242(3) 2_565
O1 C1 1.256(5) .
O2 C1 1.273(5) 2_464
O2 Co1 2.242(3) 2_464
O3 C4 1.297(5) .
O4 C4 1.219(5) .
C1 O2 1.273(5) 2_565
C1 C2 1.520(6) 2_565
C2 C1 1.520(6) 2_464
C2 C3 1.533(6) .
C3 N1 1.478(5) .
C3 C4 1.533(5) .
N1 C5 1.486(6) .
C5 C6 1.515(7) .
C6 C8 1.355(12) .
C6 C7 1.359(11) .
C7 C9 1.399(11) .
C8 C10 1.393(13) .
C9 C11 1.343(19) .
C10 C11 1.29(2) .
